data_7221744
loop_
_publ_author_name
'Pan, F.'
'Puttreddy, R.'
'Rissanen, K.'
'Englert, U.'

_publ_section_title
;
 Synthesis of tetrahalide dianions directed by crystal engineering
;
_journal_issue 35
_journal_name_full CrystEngComm
_journal_page_first 6641
_journal_paper_doi 10.1039/C5CE01288K
_journal_volume 17
_journal_year 2015
_chemical_formula_moiety 'I, Cl, C10 H11 N4 O2 S'
_chemical_formula_sum 'C10 H11 Cl I N4 O2 S'
_chemical_formula_weight 413.64
_chemical_name_systematic
;
 ?
;
_space_group_crystal_system triclinic
_space_group_IT_number 2
_space_group_name_Hall '-P 1'
_space_group_name_H-M_alt 'P -1'
_symmetry_space_group_name_Hall '-P 1'
_symmetry_space_group_name_H-M 'P -1'
_atom_sites_solution_hydrogens difmap
_audit_creation_date 2015-04-09
_audit_creation_method
;
Olex2 1.2
(compiled 2014.05.21 svn.r2940 for OlexSys, GUI svn.r4846)
;
_audit_update_record
;
2015-06-30 deposited with the CCDC.
2015-08-10 downloaded from the CCDC.
;
_cell_angle_alpha 116.6140(10)
_cell_angle_beta 91.131(2)
_cell_angle_gamma 104.114(2)
_cell_formula_units_Z 2
_cell_length_a 5.6561(6)
_cell_length_b 11.4126(12)
_cell_length_c 12.2064(12)
_cell_measurement_temperature 100(2)
_cell_volume 675.58(12)
_computing_molecular_graphics 'Olex2 (Dolomanov et al., 2009)'
_computing_publication_material 'Olex2 (Dolomanov et al., 2009)'
_computing_structure_refinement 'ShelXL (Sheldrick, 2008)'
_diffrn_ambient_temperature 100(2)
_diffrn_measured_fraction_theta_full 0.998
_diffrn_measured_fraction_theta_max 0.964
_diffrn_measurement_device_type 'SMART CCD area detector'
_diffrn_radiation_type MoK\a
_diffrn_radiation_wavelength 0.71073
_diffrn_reflns_av_R_equivalents 0.0781
_diffrn_reflns_av_unetI/netI 0.0677
_diffrn_reflns_laue_measured_fraction_full 0.998
_diffrn_reflns_laue_measured_fraction_max 0.964
_diffrn_reflns_limit_h_max 12
_diffrn_reflns_limit_h_min -11
_diffrn_reflns_limit_k_max 25
_diffrn_reflns_limit_k_min -25
_diffrn_reflns_limit_l_max 26
_diffrn_reflns_limit_l_min -27
_diffrn_reflns_number 52171
_diffrn_reflns_point_group_measured_fraction_full 0.998
_diffrn_reflns_point_group_measured_fraction_max 0.964
_diffrn_reflns_theta_full 25.242
_diffrn_reflns_theta_max 52.383
_diffrn_reflns_theta_min 3.354
_exptl_absorpt_coefficient_mu 2.725
_exptl_absorpt_correction_T_max 0.948
_exptl_absorpt_correction_T_min 0.516
_exptl_absorpt_correction_type multi-scan
_exptl_absorpt_process_details SADABS
_exptl_crystal_colour brown
_exptl_crystal_colour_primary brown
_exptl_crystal_density_diffrn 2.033
_exptl_crystal_description needle
_exptl_crystal_F_000 402
_exptl_crystal_recrystallization_method 'Re-crystallisation from solvent: MeOH'
_exptl_crystal_size_max 0.28
_exptl_crystal_size_mid 0.04
_exptl_crystal_size_min 0.02
_refine_diff_density_max 2.851
_refine_diff_density_min -2.267
_refine_diff_density_rms 0.227
_refine_ls_extinction_method none
_refine_ls_goodness_of_fit_ref 1.035
_refine_ls_hydrogen_treatment refxyz
_refine_ls_matrix_type full
_refine_ls_number_parameters 205
_refine_ls_number_reflns 15116
_refine_ls_number_restraints 0
_refine_ls_restrained_S_all 1.035
_refine_ls_R_factor_all 0.0708
_refine_ls_R_factor_gt 0.0479
_refine_ls_shift/su_max 0.001
_refine_ls_shift/su_mean 0.000
_refine_ls_structure_factor_coef Fsqd
_refine_ls_weighting_details 'w=1/[\s^2^(Fo^2^)+(0.0441P)^2^] where P=(Fo^2^+2Fc^2^)/3'
_refine_ls_weighting_scheme calc
_refine_ls_wR_factor_gt 0.1082
_refine_ls_wR_factor_ref 0.1199
_reflns_Friedel_coverage 0.000
_reflns_number_gt 11174
_reflns_number_total 15116
_reflns_threshold_expression 'I > 2\s(I)'
_cod_data_source_file c5ce01288k2.cif
_cod_data_source_block 1a
_cod_depositor_comments 'Adding full bibliography for 7221744--7221750.cif.'
_cod_database_code 7221744
_shelxl_version_number 2013-4
_shelx_space_group_comment
;
The symmetry employed for this shelxl refinement is uniquely defined
by the following loop, which should always be used as a source of
symmetry information in preference to the above space-group names.
They are only intended as comments.
;
_shelx_estimated_absorpt_t_max 0.948
_shelx_estimated_absorpt_t_min 0.516
_olex2_refinement_description
;
1. Fixed Uiso
 At 1.2 times of:
  All C(H) groups, All N(H) groups, All N(H,H,H) groups
;
_olex2_submission_special_instructions 'No special instructions were received'

loop_
_space_group_symop_operation_xyz
'x, y, z'
'-x, -y, -z'

loop_
_atom_site_label
_atom_site_type_symbol
_atom_site_fract_x
_atom_site_fract_y
_atom_site_fract_z
_atom_site_U_iso_or_equiv
_atom_site_adp_type
_atom_site_occupancy
_atom_site_site_symmetry_order
_atom_site_calc_flag
_atom_site_refinement_flags_posn
I1 I 0.58942(2) 0.49876(2) 0.10359(2) 0.01645(3) Uani 1 1 d .
Cl1 Cl 0.73672(7) 0.48460(4) 0.35449(4) 0.01355(5) Uani 1 1 d .
S1 S 0.65231(6) 1.05445(3) 0.27490(3) 0.00964(5) Uani 1 1 d .
O1 O 0.4847(2) 1.13865(12) 0.31274(11) 0.01373(16) Uani 1 1 d .
O2 O 0.9072(2) 1.12276(12) 0.32847(11) 0.01443(17) Uani 1 1 d .
N1 N 0.6992(2) 0.87384(13) -0.06693(11) 0.01115(15) Uani 1 1 d .
H1 H 0.607(6) 0.915(3) -0.084(3) 0.013 Uiso 1 1 d R
N2 N 0.8914(2) 0.85595(13) 0.09550(12) 0.01234(16) Uani 1 1 d .
N3 N 0.6031(2) 0.98561(12) 0.12642(11) 0.01104(15) Uani 1 1 d .
N4 N 0.3231(2) 0.63467(13) 0.44716(12) 0.01208(16) Uani 1 1 d .
H4A H 0.351(6) 0.680(3) 0.533(3) 0.014 Uiso 1 1 d R
H4B H 0.178(6) 0.592(3) 0.421(3) 0.014 Uiso 1 1 d R
H4C H 0.404(6) 0.582(3) 0.421(3) 0.014 Uiso 1 1 d R
C1 C 0.7347(2) 0.90506(13) 0.05562(12) 0.01006(16) Uani 1 1 d .
C2 C 0.8168(3) 0.79430(15) -0.15112(13) 0.01265(18) Uani 1 1 d .
H2 H 0.792(6) 0.787(3) -0.227(3) 0.015 Uiso 1 1 d R
C3 C 0.9793(3) 0.74348(16) -0.11327(14) 0.0147(2) Uani 1 1 d .
H3 H 1.063(6) 0.697(3) -0.165(3) 0.018 Uiso 1 1 d R
C4 C 1.0081(3) 0.77750(16) 0.01206(14) 0.0138(2) Uani 1 1 d .
H4 H 1.129(6) 0.747(4) 0.041(3) 0.017 Uiso 1 1 d R
C5 C 0.5522(2) 0.92560(13) 0.32055(12) 0.00969(16) Uani 1 1 d .
C6 C 0.3033(2) 0.85515(15) 0.29677(13) 0.01158(18) Uani 1 1 d .
H6 H 0.192(6) 0.880(3) 0.255(3) 0.014 Uiso 1 1 d R
C7 C 0.2265(3) 0.75688(14) 0.33686(13) 0.01192(18) Uani 1 1 d .
H7 H 0.065(6) 0.704(3) 0.321(3) 0.014 Uiso 1 1 d R
C8 C 0.4000(2) 0.73559(13) 0.40264(12) 0.01033(16) Uani 1 1 d .
C9 C 0.6479(3) 0.80766(14) 0.42888(13) 0.01138(17) Uani 1 1 d .
H9 H 0.763(6) 0.793(3) 0.472(3) 0.014 Uiso 1 1 d R
C10 C 0.7248(2) 0.90257(14) 0.38554(13) 0.01113(17) Uani 1 1 d .
H10 H 0.894(6) 0.954(3) 0.402(3) 0.013 Uiso 1 1 d R

loop_
_atom_site_aniso_label
_atom_site_aniso_U_11
_atom_site_aniso_U_22
_atom_site_aniso_U_33
_atom_site_aniso_U_23
_atom_site_aniso_U_13
_atom_site_aniso_U_12
I1 0.01616(4) 0.01432(4) 0.01622(4) 0.00607(3) 0.00016(3) 0.00210(3)
Cl1 0.01370(13) 0.01351(11) 0.01605(13) 0.00879(10) 0.00360(9) 0.00436(9)
S1 0.01102(12) 0.01052(10) 0.00870(10) 0.00604(9) 0.00133(8) 0.00218(8)
O1 0.0186(5) 0.0136(4) 0.0123(4) 0.0072(3) 0.0041(3) 0.0076(3)
O2 0.0118(4) 0.0163(4) 0.0142(4) 0.0092(3) -0.0010(3) -0.0016(3)
N1 0.0129(4) 0.0138(4) 0.0094(4) 0.0070(3) 0.0029(3) 0.0052(3)
N2 0.0136(4) 0.0142(4) 0.0115(4) 0.0071(3) 0.0016(3) 0.0055(3)
N3 0.0126(4) 0.0143(4) 0.0091(3) 0.0071(3) 0.0028(3) 0.0054(3)
N4 0.0127(4) 0.0128(4) 0.0137(4) 0.0089(3) 0.0030(3) 0.0032(3)
C1 0.0099(4) 0.0115(4) 0.0106(4) 0.0070(3) 0.0016(3) 0.0025(3)
C2 0.0146(5) 0.0144(5) 0.0107(4) 0.0070(4) 0.0041(3) 0.0048(4)
C3 0.0157(6) 0.0167(5) 0.0137(5) 0.0074(4) 0.0039(4) 0.0073(4)
C4 0.0140(5) 0.0158(5) 0.0136(5) 0.0076(4) 0.0023(4) 0.0062(4)
C5 0.0094(4) 0.0116(4) 0.0097(4) 0.0066(3) 0.0010(3) 0.0023(3)
C6 0.0085(4) 0.0147(4) 0.0143(5) 0.0097(4) 0.0000(3) 0.0023(3)
C7 0.0101(4) 0.0140(4) 0.0135(4) 0.0089(4) 0.0003(3) 0.0016(3)
C8 0.0105(4) 0.0112(4) 0.0111(4) 0.0072(3) 0.0015(3) 0.0023(3)
C9 0.0099(4) 0.0137(4) 0.0127(4) 0.0085(4) 0.0003(3) 0.0025(3)
C10 0.0094(4) 0.0133(4) 0.0128(4) 0.0087(4) 0.0004(3) 0.0018(3)

loop_
_atom_type_symbol
_atom_type_description
_atom_type_scat_dispersion_real
_atom_type_scat_dispersion_imag
_atom_type_scat_source
C C 0.0033 0.0016 'International Tables Vol C Tables 4.2.6.8 and 6.1.1.4'
H H 0.0000 0.0000 'International Tables Vol C Tables 4.2.6.8 and 6.1.1.4'
N N 0.0061 0.0033 'International Tables Vol C Tables 4.2.6.8 and 6.1.1.4'
O O 0.0106 0.0060 'International Tables Vol C Tables 4.2.6.8 and 6.1.1.4'
S S 0.1246 0.1234 'International Tables Vol C Tables 4.2.6.8 and 6.1.1.4'
Cl Cl 0.1484 0.1585 'International Tables Vol C Tables 4.2.6.8 and 6.1.1.4'
I I -0.4742 1.8119 'International Tables Vol C Tables 4.2.6.8 and 6.1.1.4'

loop_
_geom_angle_atom_site_label_1
_geom_angle_atom_site_label_2
_geom_angle_atom_site_label_3
_geom_angle
O1 S1 N3 103.26(7)
O1 S1 C5 106.92(7)
O2 S1 O1 116.08(8)
O2 S1 N3 114.31(7)
O2 S1 C5 107.02(6)
N3 S1 C5 108.89(6)
C1 N1 H1 115(2)
C2 N1 H1 123(2)
C2 N1 C1 122.23(12)
C4 N2 C1 117.47(12)
C1 N3 S1 121.80(10)
H4A N4 H4B 111(3)
H4A N4 H4C 110(3)
H4B N4 H4C 109(3)
C8 N4 H4A 109(2)
C8 N4 H4B 110(2)
C8 N4 H4C 108(2)
N2 C1 N1 120.20(13)
N3 C1 N1 114.27(12)
N3 C1 N2 125.54(12)
N1 C2 H2 115(2)
N1 C2 C3 119.02(13)
C3 C2 H2 125(2)
C2 C3 H3 120(2)
C2 C3 C4 116.59(14)
C4 C3 H3 123(2)
N2 C4 C3 124.48(14)
N2 C4 H4 118(2)
C3 C4 H4 118(2)
C6 C5 S1 119.78(10)
C10 C5 S1 118.56(10)
C10 C5 C6 121.58(12)
C5 C6 H6 117.2(19)
C5 C6 C7 119.03(12)
C7 C6 H6 124(2)
C6 C7 H7 123(2)
C8 C7 C6 118.87(12)
C8 C7 H7 118(2)
C7 C8 N4 119.81(12)
C7 C8 C9 122.30(12)
C9 C8 N4 117.89(12)
C8 C9 H9 122(2)
C8 C9 C10 118.61(12)
C10 C9 H9 119(2)
C5 C10 C9 119.56(12)
C5 C10 H10 119(2)
C9 C10 H10 121(2)

loop_
_geom_bond_atom_site_label_1
_geom_bond_atom_site_label_2
_geom_bond_distance
_geom_bond_site_symmetry_2
I1 I1 2.7195(3) 2_665
S1 O1 1.4487(13) .
S1 O2 1.4395(12) .
S1 N3 1.6053(12) .
S1 C5 1.7703(13) .
N1 H1 0.86(3) .
N1 C1 1.3714(17) .
N1 C2 1.3445(19) .
N2 C1 1.3437(17) .
N2 C4 1.331(2) .
N3 C1 1.3392(19) .
N4 H4A 0.93(3) .
N4 H4B 0.82(3) .
N4 H4C 0.80(3) .
N4 C8 1.4617(17) .
C2 H2 0.90(3) .
C2 C3 1.370(2) .
C3 H3 0.86(4) .
C3 C4 1.395(2) .
C4 H4 0.97(4) .
C5 C6 1.3915(18) .
C5 C10 1.3899(18) .
C6 H6 0.97(3) .
C6 C7 1.3959(19) .
C7 H7 0.92(3) .
C7 C8 1.3883(18) .
C8 C9 1.3887(19) .
C9 H9 0.92(3) .
C9 C10 1.3910(18) .
C10 H10 0.96(3) .

loop_
_geom_hbond_atom_site_label_D
_geom_hbond_atom_site_label_H
_geom_hbond_atom_site_label_A
_geom_hbond_distance_DH
_geom_hbond_distance_HA
_geom_hbond_distance_DA
_geom_hbond_angle_DHA
_geom_hbond_site_symmetry_A
N1 H1 N3 0.86(3) 2.03(3) 2.8908(17) 179(3) 2_675
N4 H4A O1 0.93(3) 2.05(3) 2.8589(18) 145(3) 2_676
N4 H4B Cl1 0.82(3) 2.43(3) 3.2495(14) 175(3) 1_455
N4 H4C Cl1 0.80(3) 2.39(4) 3.1635(14) 163(3) .

loop_
_geom_torsion_atom_site_label_1
_geom_torsion_atom_site_label_2
_geom_torsion_atom_site_label_3
_geom_torsion_atom_site_label_4
_geom_torsion
S1 N3 C1 N1 -169.34(10)
S1 N3 C1 N2 10.5(2)
S1 C5 C6 C7 -178.00(11)
S1 C5 C10 C9 176.13(11)
O1 S1 N3 C1 176.11(11)
O1 S1 C5 C6 46.03(13)
O1 S1 C5 C10 -130.61(12)
O2 S1 N3 C1 49.09(14)
O2 S1 C5 C6 171.03(12)
O2 S1 C5 C10 -5.61(14)
N1 C2 C3 C4 0.9(2)
N3 S1 C5 C6 -64.92(13)
N3 S1 C5 C10 118.44(12)
N4 C8 C9 C10 179.02(13)
C1 N1 C2 C3 -0.6(2)
C1 N2 C4 C3 0.2(2)
C2 N1 C1 N2 0.0(2)
C2 N1 C1 N3 179.91(13)
C2 C3 C4 N2 -0.7(2)
C4 N2 C1 N1 0.1(2)
C4 N2 C1 N3 -179.73(14)
C5 S1 N3 C1 -70.51(13)
C5 C6 C7 C8 2.0(2)
C6 C5 C10 C9 -0.4(2)
C6 C7 C8 N4 179.07(13)
C6 C7 C8 C9 -0.7(2)
C7 C8 C9 C10 -1.2(2)
C8 C9 C10 C5 1.8(2)
C10 C5 C6 C7 -1.5(2)
